data_4121669
loop_
_publ_author_name
'Baljak, Sladjana'
'Russell, Andrew D.'
'Binding, Samantha C.'
'Haddow, Mairi F.'
'O'Hare, Dermot'
'Manners, Ian'

_publ_section_title
;
 Ring-opening polymerization of a strained [3]nickelocenophane: a route to
 polynickelocenes, a class of s = 1 metallopolymers.
;
_journal_issue 16
_journal_name_full 'Journal of the American Chemical Society'
_journal_page_first 5864
_journal_page_last 5867
_journal_paper_doi 10.1021/ja5014745
_journal_volume 136
_journal_year 2014
_chemical_formula_moiety 'C13 H14 Ni'
_chemical_formula_sum 'C13 H14 Ni'
_chemical_formula_weight 228.95
_chemical_name_systematic
; 
 ? 
;
_space_group_IT_number 14
_symmetry_cell_setting monoclinic
_symmetry_space_group_name_Hall '-P 2ybc'
_symmetry_space_group_name_H-M 'P 1 21/c 1'
_atom_sites_solution_hydrogens geom
_atom_sites_solution_primary direct
_atom_sites_solution_secondary difmap
_audit_creation_method SHELXL-97
_cell_angle_alpha 90.00
_cell_angle_beta 99.133(6)
_cell_angle_gamma 90.00
_cell_formula_units_Z 4
_cell_length_a 10.0441(15)
_cell_length_b 7.5267(12)
_cell_length_c 13.403(2)
_cell_measurement_reflns_used 9988
_cell_measurement_temperature 100(2)
_cell_measurement_theta_max 64.78
_cell_measurement_theta_min 4.46
_cell_volume 1000.4(3)
_computing_cell_refinement 'Bruker PROTEUM'
_computing_data_collection 'Bruker PROTEUM'
_computing_data_reduction 'Bruker SAINT'
_computing_molecular_graphics 'Bruker ShelXTL'
_computing_publication_material 'Bruker ShelXTL'
_computing_structure_refinement 'SHELXL-97 (Sheldrick, 2008)'
_computing_structure_solution 'SHELXS-97 (Sheldrick, 2008)'
_diffrn_ambient_temperature 100(2)
_diffrn_measured_fraction_theta_full 0.968
_diffrn_measured_fraction_theta_max 0.968
_diffrn_measurement_device_type 'Bruker Microstar Pt 135 CCD area detector'
_diffrn_measurement_method 'phi and omega scans'
_diffrn_radiation_monochromator graphite
_diffrn_radiation_source 'rotating anode'
_diffrn_radiation_type CuK\a
_diffrn_radiation_wavelength 1.54178
_diffrn_reflns_av_R_equivalents 0.0582
_diffrn_reflns_av_sigmaI/netI 0.0232
_diffrn_reflns_limit_h_max 11
_diffrn_reflns_limit_h_min -11
_diffrn_reflns_limit_k_max 8
_diffrn_reflns_limit_k_min -7
_diffrn_reflns_limit_l_max 15
_diffrn_reflns_limit_l_min -15
_diffrn_reflns_number 19904
_diffrn_reflns_theta_full 65.89
_diffrn_reflns_theta_max 65.89
_diffrn_reflns_theta_min 4.46
_exptl_absorpt_coefficient_mu 2.374
_exptl_absorpt_correction_T_max 0.2923
_exptl_absorpt_correction_T_min 0.1470
_exptl_absorpt_correction_type multi-scan
_exptl_absorpt_process_details 'SADABS V2008/1'
_exptl_crystal_colour green
_exptl_crystal_density_diffrn 1.520
_exptl_crystal_density_method 'not measured'
_exptl_crystal_description plate
_exptl_crystal_F_000 480
_exptl_crystal_size_max 0.41
_exptl_crystal_size_mid 0.35
_exptl_crystal_size_min 0.10
_refine_diff_density_max 0.229
_refine_diff_density_min -0.321
_refine_diff_density_rms 0.059
_refine_ls_extinction_method none
_refine_ls_goodness_of_fit_ref 1.076
_refine_ls_hydrogen_treatment constr
_refine_ls_matrix_type full
_refine_ls_number_parameters 127
_refine_ls_number_reflns 1681
_refine_ls_number_restraints 0
_refine_ls_restrained_S_all 1.076
_refine_ls_R_factor_all 0.0307
_refine_ls_R_factor_gt 0.0293
_refine_ls_shift/su_max 0.001
_refine_ls_shift/su_mean 0.000
_refine_ls_structure_factor_coef Fsqd
_refine_ls_weighting_details 'calc w=1/[\s^2^(Fo^2^)+(0.0370P)^2^+0.9680P] where P=(Fo^2^+2Fc^2^)/3'
_refine_ls_weighting_scheme calc
_refine_ls_wR_factor_gt 0.0771
_refine_ls_wR_factor_ref 0.0778
_reflns_number_gt 1580
_reflns_number_total 1681
_reflns_threshold_expression >2sigma(I)
_cod_data_source_file ja5014745_si_002.cif
_cod_data_source_block 3
_cod_depositor_comments 'Adding full bibliography for 4121669--4121670.cif.'
_cod_original_sg_symbol_H-M P21/c
_cod_database_code 4121669

loop_
_symmetry_equiv_pos_as_xyz
'x, y, z'
'-x, y+1/2, -z+1/2'
'-x, -y, -z'
'x, -y-1/2, z-1/2'

loop_
_atom_site_label
_atom_site_type_symbol
_atom_site_fract_x
_atom_site_fract_y
_atom_site_fract_z
_atom_site_U_iso_or_equiv
_atom_site_adp_type
_atom_site_occupancy
_atom_site_symmetry_multiplicity
_atom_site_calc_flag
_atom_site_refinement_flags
Ni1 Ni 0.20787(3) 0.05044(4) 0.14822(2) 0.01881(15) Uani 1 1 d .
C1 C 0.3783(2) -0.0726(3) 0.24297(16) 0.0207(4) Uani 1 1 d .
C2 C 0.4213(2) -0.0032(3) 0.15487(17) 0.0247(5) Uani 1 1 d .
H2 H 0.4931 0.0885 0.1538 0.030 Uiso 1 1 calc R
C7 C 0.1825(2) 0.3327(3) 0.16414(17) 0.0238(5) Uani 1 1 d .
H7 H 0.2524 0.4251 0.1584 0.029 Uiso 1 1 calc R
C4 C 0.2607(2) -0.2149(3) 0.10315(16) 0.0235(5) Uani 1 1 d .
H4 H 0.1997 -0.2990 0.0599 0.028 Uiso 1 1 calc R
C5 C 0.2786(2) -0.2046(3) 0.21040(15) 0.0206(4) Uani 1 1 d .
H5 H 0.2322 -0.2806 0.2555 0.025 Uiso 1 1 calc R
C9 C -0.0012(2) 0.1504(3) 0.12516(16) 0.0244(5) Uani 1 1 d .
H9 H -0.0816 0.0884 0.0871 0.029 Uiso 1 1 calc R
C10 C 0.0489(2) 0.1308(3) 0.23017(16) 0.0214(4) Uani 1 1 d .
H10 H 0.0080 0.0559 0.2790 0.026 Uiso 1 1 calc R
C6 C 0.1638(2) 0.2434(3) 0.25447(15) 0.0203(4) Uani 1 1 d .
C3 C 0.3496(2) -0.0904(3) 0.06874(17) 0.0257(5) Uani 1 1 d .
H3 H 0.3621 -0.0711 -0.0030 0.031 Uiso 1 1 calc R
C8 C 0.0809(2) 0.2752(3) 0.08444(17) 0.0255(5) Uani 1 1 d .
H8 H 0.0686 0.3172 0.0128 0.031 Uiso 1 1 calc R
C13 C 0.2544(2) 0.2545(3) 0.35495(16) 0.0246(5) Uani 1 1 d .
H13A H 0.2042 0.3132 0.4037 0.030 Uiso 1 1 calc R
H13B H 0.3323 0.3312 0.3474 0.030 Uiso 1 1 calc R
C12 C 0.3081(2) 0.0763(3) 0.39978(16) 0.0273(5) Uani 1 1 d .
H12A H 0.2320 -0.0085 0.3945 0.033 Uiso 1 1 calc R
H12B H 0.3427 0.0937 0.4725 0.033 Uiso 1 1 calc R
C11 C 0.4204(2) -0.0073(3) 0.34982(17) 0.0269(5) Uani 1 1 d .
H11A H 0.4930 0.0817 0.3498 0.032 Uiso 1 1 calc R
H11B H 0.4589 -0.1086 0.3919 0.032 Uiso 1 1 calc R

loop_
_atom_site_aniso_label
_atom_site_aniso_U_11
_atom_site_aniso_U_22
_atom_site_aniso_U_33
_atom_site_aniso_U_23
_atom_site_aniso_U_13
_atom_site_aniso_U_12
Ni1 0.0196(2) 0.0165(2) 0.0200(2) 0.00024(13) 0.00215(14) 0.00210(13)
C1 0.0178(10) 0.0171(11) 0.0257(11) -0.0005(8) -0.0014(8) 0.0034(8)
C2 0.0193(10) 0.0192(11) 0.0368(12) 0.0029(9) 0.0080(9) 0.0027(8)
C7 0.0253(10) 0.0165(11) 0.0310(11) 0.0008(9) 0.0090(9) 0.0029(8)
C4 0.0270(11) 0.0176(11) 0.0244(11) -0.0023(8) -0.0003(8) 0.0064(8)
C5 0.0212(10) 0.0159(10) 0.0239(10) 0.0000(8) 0.0008(8) 0.0032(8)
C9 0.0188(10) 0.0252(12) 0.0280(11) -0.0012(9) -0.0001(8) 0.0048(8)
C10 0.0195(10) 0.0206(11) 0.0251(11) 0.0012(8) 0.0062(8) 0.0022(8)
C6 0.0212(10) 0.0161(10) 0.0242(10) -0.0014(8) 0.0056(8) 0.0030(8)
C3 0.0304(11) 0.0236(11) 0.0245(11) 0.0028(9) 0.0091(9) 0.0117(9)
C8 0.0286(11) 0.0226(11) 0.0255(11) 0.0040(9) 0.0043(9) 0.0114(9)
C13 0.0248(10) 0.0249(12) 0.0243(11) -0.0054(9) 0.0044(8) -0.0011(9)
C12 0.0296(11) 0.0301(13) 0.0202(11) -0.0036(9) -0.0015(9) -0.0007(9)
C11 0.0232(11) 0.0252(12) 0.0289(12) -0.0046(9) -0.0064(9) 0.0019(9)

loop_
_atom_type_symbol
_atom_type_description
_atom_type_scat_dispersion_real
_atom_type_scat_dispersion_imag
_atom_type_scat_source
C C 0.0181 0.0091 'International Tables Vol C Tables 4.2.6.8 and 6.1.1.4'
H H 0.0000 0.0000 'International Tables Vol C Tables 4.2.6.8 and 6.1.1.4'
Ni Ni -3.0029 0.5091 'International Tables Vol C Tables 4.2.6.8 and 6.1.1.4'

loop_
_geom_angle_atom_site_label_1
_geom_angle_atom_site_label_2
_geom_angle_atom_site_label_3
_geom_angle
C6 Ni1 C7 38.80(8)
C6 Ni1 C10 38.84(8)
C7 Ni1 C10 64.23(8)
C6 Ni1 C5 115.93(8)
C7 Ni1 C5 150.71(8)
C10 Ni1 C5 106.01(8)
C6 Ni1 C2 114.11(8)
C7 Ni1 C2 108.14(8)
C10 Ni1 C2 146.68(8)
C5 Ni1 C2 63.76(8)
C6 Ni1 C1 97.35(8)
C7 Ni1 C1 117.23(8)
C10 Ni1 C1 113.55(8)
C5 Ni1 C1 38.48(8)
C2 Ni1 C1 38.18(8)
C6 Ni1 C4 153.81(8)
C7 Ni1 C4 166.01(8)
C10 Ni1 C4 129.03(8)
C5 Ni1 C4 38.23(8)
C2 Ni1 C4 63.75(8)
C1 Ni1 C4 64.32(8)
C6 Ni1 C3 151.45(8)
C7 Ni1 C3 128.60(8)
C10 Ni1 C3 167.07(8)
C5 Ni1 C3 63.78(8)
C2 Ni1 C3 38.09(9)
C1 Ni1 C3 64.12(8)
C4 Ni1 C3 38.04(8)
C6 Ni1 C9 64.33(8)
C7 Ni1 C9 63.40(8)
C10 Ni1 C9 38.06(8)
C5 Ni1 C9 127.07(8)
C2 Ni1 C9 169.07(8)
C1 Ni1 C9 150.75(8)
C4 Ni1 C9 122.87(8)
C3 Ni1 C9 141.01(8)
C6 Ni1 C8 64.38(8)
C7 Ni1 C8 38.04(8)
C10 Ni1 C8 63.54(8)
C5 Ni1 C8 164.09(8)
C2 Ni1 C8 131.69(8)
C1 Ni1 C8 155.10(8)
C4 Ni1 C8 138.33(8)
C3 Ni1 C8 124.38(8)
C9 Ni1 C8 37.40(8)
C2 C1 C5 107.01(18)
C2 C1 C11 126.39(19)
C5 C1 C11 126.37(19)
C2 C1 Ni1 70.87(12)
C5 C1 Ni1 70.63(11)
C11 C1 Ni1 119.49(14)
C1 C2 C3 108.92(19)
C1 C2 Ni1 70.95(11)
C3 C2 Ni1 71.50(12)
C8 C7 C6 108.65(19)
C8 C7 Ni1 73.01(12)
C6 C7 Ni1 69.64(12)
C3 C4 C5 107.89(19)
C3 C4 Ni1 71.26(12)
C5 C4 Ni1 70.53(12)
C4 C5 C1 108.45(18)
C4 C5 Ni1 71.24(12)
C1 C5 Ni1 70.89(11)
C8 C9 C10 108.29(18)
C8 C9 Ni1 71.38(12)
C10 C9 Ni1 69.36(11)
C9 C10 C6 108.04(18)
C9 C10 Ni1 72.58(12)
C6 C10 Ni1 69.28(11)
C7 C6 C10 107.28(18)
C7 C6 C13 126.39(19)
C10 C6 C13 126.17(19)
C7 C6 Ni1 71.57(12)
C10 C6 Ni1 71.88(12)
C13 C6 Ni1 118.47(14)
C2 C3 C4 107.72(19)
C2 C3 Ni1 70.41(12)
C4 C3 Ni1 70.70(12)
C9 C8 C7 107.73(19)
C9 C8 Ni1 71.23(12)
C7 C8 Ni1 68.95(12)
C6 C13 C12 115.34(18)
C13 C12 C11 115.15(19)
C1 C11 C12 115.67(17)

loop_
_geom_bond_atom_site_label_1
_geom_bond_atom_site_label_2
_geom_bond_distance
Ni1 C6 2.129(2)
Ni1 C7 2.154(2)
Ni1 C10 2.163(2)
Ni1 C5 2.167(2)
Ni1 C2 2.169(2)
Ni1 C1 2.170(2)
Ni1 C4 2.176(2)
Ni1 C3 2.184(2)
Ni1 C9 2.206(2)
Ni1 C8 2.208(2)
C1 C2 1.419(3)
C1 C5 1.429(3)
C1 C11 1.510(3)
C2 C3 1.421(3)
C7 C8 1.422(3)
C7 C6 1.423(3)
C4 C3 1.421(3)
C4 C5 1.422(3)
C9 C8 1.415(3)
C9 C10 1.425(3)
C10 C6 1.428(3)
C6 C13 1.503(3)
C13 C12 1.532(3)
C12 C11 1.534(3)

loop_
_geom_torsion_atom_site_label_1
_geom_torsion_atom_site_label_2
_geom_torsion_atom_site_label_3
_geom_torsion_atom_site_label_4
_geom_torsion
C6 Ni1 C1 C2 -120.14(13)
C7 Ni1 C1 C2 -84.96(14)
C10 Ni1 C1 C2 -156.96(13)
C5 Ni1 C1 C2 116.76(18)
C4 Ni1 C1 C2 79.49(14)
C3 Ni1 C1 C2 37.05(13)
C9 Ni1 C1 C2 -168.56(16)
C8 Ni1 C1 C2 -79.4(2)
C6 Ni1 C1 C5 123.10(13)
C7 Ni1 C1 C5 158.28(12)
C10 Ni1 C1 C5 86.28(13)
C2 Ni1 C1 C5 -116.76(18)
C4 Ni1 C1 C5 -37.27(12)
C3 Ni1 C1 C5 -79.70(13)
C9 Ni1 C1 C5 74.7(2)
C8 Ni1 C1 C5 163.85(17)
C6 Ni1 C1 C11 1.54(18)
C7 Ni1 C1 C11 36.72(19)
C10 Ni1 C1 C11 -35.28(19)
C5 Ni1 C1 C11 -121.6(2)
C2 Ni1 C1 C11 121.7(2)
C4 Ni1 C1 C11 -158.83(19)
C3 Ni1 C1 C11 158.74(19)
C9 Ni1 C1 C11 -46.9(3)
C8 Ni1 C1 C11 42.3(3)
C5 C1 C2 C3 0.0(2)
C11 C1 C2 C3 -174.81(19)
Ni1 C1 C2 C3 -61.75(15)
C5 C1 C2 Ni1 61.76(13)
C11 C1 C2 Ni1 -113.1(2)
C6 Ni1 C2 C1 69.99(14)
C7 Ni1 C2 C1 111.24(13)
C10 Ni1 C2 C1 40.8(2)
C5 Ni1 C2 C1 -38.28(12)
C4 Ni1 C2 C1 -81.10(13)
C3 Ni1 C2 C1 -118.51(18)
C9 Ni1 C2 C1 149.3(4)
C8 Ni1 C2 C1 146.35(13)
C6 Ni1 C2 C3 -171.50(12)
C7 Ni1 C2 C3 -130.25(13)
C10 Ni1 C2 C3 159.29(15)
C5 Ni1 C2 C3 80.24(14)
C1 Ni1 C2 C3 118.51(18)
C4 Ni1 C2 C3 37.41(13)
C9 Ni1 C2 C3 -92.2(4)
C8 Ni1 C2 C3 -95.13(15)
C6 Ni1 C7 C8 -118.04(18)
C10 Ni1 C7 C8 -79.29(13)
C5 Ni1 C7 C8 -155.72(16)
C2 Ni1 C7 C8 135.80(13)
C1 Ni1 C7 C8 176.20(12)
C4 Ni1 C7 C8 83.4(3)
C3 Ni1 C7 C8 98.75(14)
C9 Ni1 C7 C8 -36.69(12)
C10 Ni1 C7 C6 38.75(12)
C5 Ni1 C7 C6 -37.7(2)
C2 Ni1 C7 C6 -106.16(13)
C1 Ni1 C7 C6 -65.77(14)
C4 Ni1 C7 C6 -158.6(3)
C3 Ni1 C7 C6 -143.21(12)
C9 Ni1 C7 C6 81.34(13)
C8 Ni1 C7 C6 118.04(18)
C6 Ni1 C4 C3 -129.13(18)
C7 Ni1 C4 C3 19.6(4)
C10 Ni1 C4 C3 179.45(12)
C5 Ni1 C4 C3 -117.64(18)
C2 Ni1 C4 C3 -37.46(13)
C1 Ni1 C4 C3 -80.13(13)
C9 Ni1 C4 C3 132.52(13)
C8 Ni1 C4 C3 86.68(16)
C6 Ni1 C4 C5 -11.5(2)
C7 Ni1 C4 C5 137.3(3)
C10 Ni1 C4 C5 -62.91(15)
C2 Ni1 C4 C5 80.18(13)
C1 Ni1 C4 C5 37.51(12)
C3 Ni1 C4 C5 117.64(18)
C9 Ni1 C4 C5 -109.83(13)
C8 Ni1 C4 C5 -155.68(13)
C3 C4 C5 C1 0.4(2)
Ni1 C4 C5 C1 -61.46(14)
C3 C4 C5 Ni1 61.83(14)
C2 C1 C5 C4 -0.2(2)
C11 C1 C5 C4 174.58(19)
Ni1 C1 C5 C4 61.68(14)
C2 C1 C5 Ni1 -61.91(14)
C11 C1 C5 Ni1 112.9(2)
C6 Ni1 C5 C4 174.39(12)
C7 Ni1 C5 C4 -160.41(16)
C10 Ni1 C5 C4 133.99(12)
C2 Ni1 C5 C4 -80.15(13)
C1 Ni1 C5 C4 -118.13(17)
C3 Ni1 C5 C4 -37.48(13)
C9 Ni1 C5 C4 98.07(14)
C8 Ni1 C5 C4 87.2(3)
C6 Ni1 C5 C1 -67.48(14)
C7 Ni1 C5 C1 -42.3(2)
C10 Ni1 C5 C1 -107.88(13)
C2 Ni1 C5 C1 37.98(12)
C4 Ni1 C5 C1 118.13(17)
C3 Ni1 C5 C1 80.65(13)
C9 Ni1 C5 C1 -143.80(12)
C8 Ni1 C5 C1 -154.7(3)
C6 Ni1 C9 C8 80.73(14)
C7 Ni1 C9 C8 37.32(13)
C10 Ni1 C9 C8 118.74(18)
C5 Ni1 C9 C8 -175.10(12)
C2 Ni1 C9 C8 -3.6(5)
C1 Ni1 C9 C8 136.13(17)
C4 Ni1 C9 C8 -128.25(13)
C3 Ni1 C9 C8 -82.05(18)
C6 Ni1 C9 C10 -38.01(12)
C7 Ni1 C9 C10 -81.42(14)
C5 Ni1 C9 C10 66.17(15)
C2 Ni1 C9 C10 -122.3(4)
C1 Ni1 C9 C10 17.4(2)
C4 Ni1 C9 C10 113.01(13)
C3 Ni1 C9 C10 159.21(14)
C8 Ni1 C9 C10 -118.74(18)
C8 C9 C10 C6 -0.5(2)
Ni1 C9 C10 C6 60.51(14)
C8 C9 C10 Ni1 -61.06(15)
C6 Ni1 C10 C9 117.76(18)
C7 Ni1 C10 C9 79.06(14)
C5 Ni1 C10 C9 -130.59(13)
C2 Ni1 C10 C9 163.04(15)
C1 Ni1 C10 C9 -170.83(12)
C4 Ni1 C10 C9 -95.62(14)
C3 Ni1 C10 C9 -94.1(4)
C8 Ni1 C10 C9 36.50(13)
C7 Ni1 C10 C6 -38.70(12)
C5 Ni1 C10 C6 111.65(12)
C2 Ni1 C10 C6 45.3(2)
C1 Ni1 C10 C6 71.41(13)
C4 Ni1 C10 C6 146.62(12)
C3 Ni1 C10 C6 148.1(3)
C9 Ni1 C10 C6 -117.76(18)
C8 Ni1 C10 C6 -81.26(13)
C8 C7 C6 C10 -0.5(2)
Ni1 C7 C6 C10 -63.45(14)
C8 C7 C6 C13 175.23(19)
Ni1 C7 C6 C13 112.2(2)
C8 C7 C6 Ni1 62.99(15)
C9 C10 C6 C7 0.6(2)
Ni1 C10 C6 C7 63.24(14)
C9 C10 C6 C13 -175.08(19)
Ni1 C10 C6 C13 -112.5(2)
C9 C10 C6 Ni1 -62.62(14)
C10 Ni1 C6 C7 -116.01(17)
C5 Ni1 C6 C7 160.58(12)
C2 Ni1 C6 C7 89.31(13)
C1 Ni1 C6 C7 125.16(12)
C4 Ni1 C6 C7 168.46(17)
C3 Ni1 C6 C7 78.3(2)
C9 Ni1 C6 C7 -78.76(13)
C8 Ni1 C6 C7 -37.10(12)
C7 Ni1 C6 C10 116.01(17)
C5 Ni1 C6 C10 -83.41(13)
C2 Ni1 C6 C10 -154.68(12)
C1 Ni1 C6 C10 -118.83(12)
C4 Ni1 C6 C10 -75.5(2)
C3 Ni1 C6 C10 -165.69(16)
C9 Ni1 C6 C10 37.25(12)
C8 Ni1 C6 C10 78.91(13)
C7 Ni1 C6 C13 -122.1(2)
C10 Ni1 C6 C13 121.9(2)
C5 Ni1 C6 C13 38.53(18)
C2 Ni1 C6 C13 -32.75(18)
C1 Ni1 C6 C13 3.11(17)
C4 Ni1 C6 C13 46.4(3)
C3 Ni1 C6 C13 -43.8(3)
C9 Ni1 C6 C13 159.18(19)
C8 Ni1 C6 C13 -159.15(19)
C1 C2 C3 C4 0.2(2)
Ni1 C2 C3 C4 -61.18(15)
C1 C2 C3 Ni1 61.40(14)
C5 C4 C3 C2 -0.4(2)
Ni1 C4 C3 C2 60.99(14)
C5 C4 C3 Ni1 -61.36(14)
C6 Ni1 C3 C2 16.4(2)
C7 Ni1 C3 C2 68.13(16)
C10 Ni1 C3 C2 -119.8(3)
C5 Ni1 C3 C2 -80.18(13)
C1 Ni1 C3 C2 -37.14(13)
C4 Ni1 C3 C2 -117.84(18)
C9 Ni1 C3 C2 162.47(14)
C8 Ni1 C3 C2 115.69(14)
C6 Ni1 C3 C4 134.25(17)
C7 Ni1 C3 C4 -174.03(12)
C10 Ni1 C3 C4 -1.9(4)
C5 Ni1 C3 C4 37.66(12)
C2 Ni1 C3 C4 117.84(18)
C1 Ni1 C3 C4 80.70(13)
C9 Ni1 C3 C4 -79.69(17)
C8 Ni1 C3 C4 -126.47(13)
C10 C9 C8 C7 0.3(2)
Ni1 C9 C8 C7 -59.53(14)
C10 C9 C8 Ni1 59.80(14)
C6 C7 C8 C9 0.1(2)
Ni1 C7 C8 C9 60.98(15)
C6 C7 C8 Ni1 -60.85(14)
C6 Ni1 C8 C9 -80.56(13)
C7 Ni1 C8 C9 -118.39(18)
C10 Ni1 C8 C9 -37.14(12)
C5 Ni1 C8 C9 14.4(4)
C2 Ni1 C8 C9 179.10(13)
C1 Ni1 C8 C9 -126.45(19)
C4 Ni1 C8 C9 82.79(16)
C3 Ni1 C8 C9 130.98(13)
C6 Ni1 C8 C7 37.83(12)
C10 Ni1 C8 C7 81.26(14)
C5 Ni1 C8 C7 132.8(3)
C2 Ni1 C8 C7 -62.51(16)
C1 Ni1 C8 C7 -8.1(3)
C4 Ni1 C8 C7 -158.82(13)
C3 Ni1 C8 C7 -110.63(14)
C9 Ni1 C8 C7 118.39(18)
C7 C6 C13 C12 -124.1(2)
C10 C6 C13 C12 50.8(3)
Ni1 C6 C13 C12 -36.8(2)
C6 C13 C12 C11 74.9(2)
C2 C1 C11 C12 114.2(2)
C5 C1 C11 C12 -59.7(3)
Ni1 C1 C11 C12 27.1(3)
C13 C12 C11 C1 -68.5(3)
